data_7718193
loop_
_publ_author_name
'Zinke, Julian'
'Bruhn, Clemens'
'Demeshko, Serhiy'
'Siemeling, Ulrich'

_publ_section_title
;
 The &#x201C;pogo stick&#x201D; complex [FeCp*{N(SiMe3)2}]: spin state
 properties, adduct formation with Lewis bases, and reactivity towards
 weakly Br\/onsted acidic protonated NHCs
;
_journal_issue 14
_journal_name_full 'Dalton Transactions'
_journal_page_first 5812
_journal_page_last 5828
_journal_paper_doi 10.1039/D5DT00300H
_journal_volume 54
_journal_year 2025
_chemical_formula_moiety 'C10 H15 Fe I2, C28 H35 Fe N4, 1.5(C6 H6)'
_chemical_formula_sum 'C44 H56 Fe2 I2 N4'
_chemical_formula_weight 1006.42
_space_group_crystal_system monoclinic
_space_group_IT_number 14
_space_group_name_Hall '-P 2ybc'
_space_group_name_H-M_alt 'P 1 21/c 1'
_atom_sites_solution_hydrogens geom
_atom_sites_solution_primary dual
_audit_creation_date 2023-03-03
_audit_creation_method
;
Olex2 1.5
(compiled 2023.02.24 svn.rf166f9f3 for OlexSys, GUI svn.r6725)
;
_audit_update_record
;
2025-02-05 deposited with the CCDC.	2025-03-03 downloaded from the CCDC.
;
_cell_angle_alpha 90
_cell_angle_beta 115.625(11)
_cell_angle_gamma 90
_cell_formula_units_Z 4
_cell_length_a 12.595(2)
_cell_length_b 27.760(2)
_cell_length_c 14.5083(14)
_cell_measurement_reflns_used 32557
_cell_measurement_temperature 100
_cell_measurement_theta_max 26.28
_cell_measurement_theta_min 1.72
_cell_volume 4573.7(10)
_computing_cell_refinement
;
X-Area Recipe 1.37.0.0 (STOE, 2021)
;
_computing_data_collection
;
X-Area WinXpose 2.0.22.0 (STOE, 2016)
;
_computing_data_reduction
;
X-Area Integrate 2.5.1.0 (STOE, 2021)
X-Area LANA 2.6.2.0 (STOE, 2021)
;
_computing_molecular_graphics 'Olex2 1.5 (Dolomanov et al., 2009)'
_computing_publication_material
;
STOE & Cie GmbH, X-Area, software package for collecting single-crystal or
multi-domain crystal data on STOE area-detector diffractometers, for image 
processing, for the correction and scaling of reflection intensities and 
for outlier rejection, version 2.0, Darmstadt 2021
;
_computing_structure_refinement 'SHELXL 2014/7 (Sheldrick, 2015)'
_computing_structure_solution 'SHELXT  (Sheldrick, 2015)'
_diffrn_ambient_temperature 100
_diffrn_detector 'image plate (34 cm diameter)'
_diffrn_detector_area_resol_mean 6.67
_diffrn_detector_type 'STOE Imaging Plate'
_diffrn_measured_fraction_theta_full 0.995
_diffrn_measured_fraction_theta_max 0.981
_diffrn_measurement_details
;
 260 frames, detector distance = 130 mm
;
_diffrn_measurement_device '2-circle diffractometer'
_diffrn_measurement_device_type 'STOE IPDS II'
_diffrn_measurement_method 'rotation method, \w scans'
_diffrn_radiation_collimation '1.2, 0.6 mm diameter, multiple pinhole'
_diffrn_radiation_monochromator 'plane graphite'
_diffrn_radiation_polarisn_norm 270
_diffrn_radiation_probe x-ray
_diffrn_radiation_type 'Mo K\a'
_diffrn_radiation_wavelength 0.71073
_diffrn_reflns_av_R_equivalents 0.0410
_diffrn_reflns_av_unetI/netI 0.0411
_diffrn_reflns_Laue_measured_fraction_full 0.995
_diffrn_reflns_Laue_measured_fraction_max 0.981
_diffrn_reflns_limit_h_max 15
_diffrn_reflns_limit_h_min -15
_diffrn_reflns_limit_k_max 34
_diffrn_reflns_limit_k_min -29
_diffrn_reflns_limit_l_max 15
_diffrn_reflns_limit_l_min -17
_diffrn_reflns_number 18314
_diffrn_reflns_point_group_measured_fraction_full 0.995
_diffrn_reflns_point_group_measured_fraction_max 0.981
_diffrn_reflns_theta_full 25.242
_diffrn_reflns_theta_max 25.873
_diffrn_reflns_theta_min 1.721
_diffrn_source 'Genix Mo HF'
_diffrn_source_current 1.00
_diffrn_source_power 0.050
_diffrn_source_voltage 50
_exptl_absorpt_coefficient_mu 2.017
_exptl_absorpt_correction_T_max 0.9227
_exptl_absorpt_correction_T_min 0.6826
_exptl_absorpt_correction_type multi-scan
_exptl_absorpt_process_details
;
STOE X-Red32, absorption correction by Gaussian integration, analogous to
P. Coppens, "The Evaluation of Absorption and Extinction in Single-Crystal
Structure Analysis", published in: F. R. Ahmed (Editor), "Crystallographic
Computing", Munksgaard, Copenhagen (1970), 255 - 270. Afterwards scaling of
reflection intensities was performed within STOE LANA. J. Koziskova, F. Hahn,
J. Richter, J. Kozisek, Acta Chimica Slovaca, vol. 9, no. 2, 2016, pp. 136-140.
;
_exptl_crystal_colour yellow
_exptl_crystal_colour_primary yellow
_exptl_crystal_density_diffrn 1.462
_exptl_crystal_density_method 'not measured'
_exptl_crystal_description plate
_exptl_crystal_F_000 2024
_exptl_crystal_size_max 0.19
_exptl_crystal_size_mid 0.107
_exptl_crystal_size_min 0.04
_refine_diff_density_max 0.832
_refine_diff_density_min -1.309
_refine_diff_density_rms 0.134
_refine_ls_extinction_method none
_refine_ls_goodness_of_fit_ref 1.022
_refine_ls_hydrogen_treatment constr
_refine_ls_matrix_type full
_refine_ls_number_parameters 483
_refine_ls_number_reflns 8713
_refine_ls_number_restraints 75
_refine_ls_restrained_S_all 1.036
_refine_ls_R_factor_all 0.0750
_refine_ls_R_factor_gt 0.0531
_refine_ls_shift/su_max 0.002
_refine_ls_shift/su_mean 0.000
_refine_ls_structure_factor_coef Fsqd
_refine_ls_weighting_details 'w=1/[\s^2^(Fo^2^)+(0.0825P)^2^+12.2507P] where P=(Fo^2^+2Fc^2^)/3'
_refine_ls_weighting_scheme calc
_refine_ls_wR_factor_gt 0.1344
_refine_ls_wR_factor_ref 0.1527
_reflns_Friedel_coverage 0.000
_reflns_number_gt 6448
_reflns_number_total 8713
_reflns_threshold_expression 'I > 2\s(I)'
_cod_data_source_file d5dt00300h2.cif
_cod_data_source_block i3412
_cod_depositor_comments 'Adding full bibliography for 7718189--7718202.cif.'
_cod_database_code 7718193
_shelx_shelxl_version_number 2014/7
_shelx_space_group_comment
;
The symmetry employed for this shelxl refinement is uniquely defined
by the following loop, which should always be used as a source of
symmetry information in preference to the above space-group names.
They are only intended as comments.
;
_shelx_estimated_absorpt_t_max 0.924
_shelx_estimated_absorpt_t_min 0.701
_olex2_refinement_description
;
1. Fixed Uiso
 At 1.2 times of:
  All C(H) groups
 At 1.5 times of:
  All C(H,H,H) groups
2. Rigid body (RIGU) restrains
 C27, C28, C24, C25, C26, C21, C22, C23, C19, C20
 with sigma for 1-2 distances of 0.004 and sigma for 1-3 distances of 0.004
3.a Aromatic/amide H refined with riding coordinates:
 C4(H4), C5(H5), C6(H6), C7(H7), C13(H13), C14(H14), C15(H15), C16(H16),
 C39(H39), C40(H40), C41(H41), C42(H42), C43(H43), C44(H44)
3.b Idealised Me refined as rotating group:
 C8(H8A,H8B,H8C), C9(H9A,H9B,H9C), C17(H17A,H17B,H17C), C18(H18A,H18B,H18C),
 C24(H24A,H24B,H24C), C25(H25A,H25B,H25C), C26(H26A,H26B,H26C), C27(H27A,H27B,
 H27C), C28(H28A,H28B,H28C), C34(H34A,H34B,H34C), C35(H35A,H35B,H35C), C36(H36A,
 H36B,H36C), C37(H37A,H37B,H37C), C38(H38A,H38B,H38C)
;
_smtbx_masks_void_probe_radius 1.2
_smtbx_masks_void_truncation_radius 1.2
_olex2_submission_special_instructions 'No special instructions were received'
_stoe_detector_distance '130.0 mm'
_stoe_detector_pixelsize_x '0.150 mm'
_stoe_detector_pixelsize_y '0.150 mm'
_stoe_detector_size_x '34.0 cm'
_stoe_detector_size_y '34.0 cm'
_stoe_evaluation_integration_a 12.0
_stoe_evaluation_integration_b 0.0
_stoe_evaluation_integration_ems 0.012
_stoe_evaluation_lana_bis_l_even_max -
_stoe_evaluation_lana_bis_l_odd_max -
_stoe_evaluation_lana_bos_l_even_max -
_stoe_evaluation_lana_bos_l_odd_max -
_stoe_evaluation_lana_completeness 97.4
_stoe_evaluation_lana_dxs_max_order 1
_stoe_evaluation_lana_dys_max_order 1
_stoe_evaluation_lana_fs_max_order 3
_stoe_evaluation_lana_max_2theta_available 51.9
_stoe_evaluation_lana_max_2theta_desired 51.9
_stoe_evaluation_lana_mean_redundancy 2.1
_stoe_evaluation_lana_number_refls_after_or 18332
_stoe_evaluation_lana_number_refls_outliers 4437
_stoe_evaluation_lana_number_refls_total 22769
_stoe_evaluation_lana_number_refls_unique 8723
_stoe_evaluation_lana_number_refls_written 18332
_stoe_evaluation_lana_or_c1 0.035
_stoe_evaluation_lana_or_c2 0
_stoe_evaluation_lana_or_c3 0
_stoe_evaluation_lana_or_c4 0.7
_stoe_evaluation_lana_point_group 2/m
_stoe_evaluation_lana_table
;
#----------------------------------------------------------------------------
2Theta           5.3   10.9   16.5   22.1   27.7   33.3   38.9   44.5   50.1
#----------------------------------------------------------------------------
<Resolution>    6.63   3.59   2.44   1.84   1.47   1.24   1.06   0.94   0.85
N(total)          97    390    855   1572   2378   3247   4371   5370   4489
<Redundancy>     2.1    2.1    2.1    2.1    2.1    2.1    2.1    2.1    2.1
Complet. [%%]    97.1   97.9   99.4  100.0   99.5   99.2   99.5   99.8   90.4
<I/sigma>      484.0  288.8  184.2  121.9   65.6   40.9   21.5    9.7    3.8
R(int)         0.074  0.043  0.023  0.031  0.029  0.034  0.043  0.077  0.184
#----------------------------------------------------------------------------
;
_stoe_measurement_identifier i3412
_stoe_measurement_max_exposure_per_frame '480.0 s'
_stoe_measurement_mean_exposure_per_frame '480.0 s'
_stoe_measurement_min_exposure_per_frame '480.0 s'
_stoe_measurement_total_exposure_time '34.7 h'
_stoe_measurement_total_frame_number 260
_stoe_measurement_total_run_number 1
_stoe_measurement_tube_power '50.0 W'

loop_
_space_group_symop_operation_xyz
'x, y, z'
'-x, y+1/2, -z+1/2'
'-x, -y, -z'
'x, -y-1/2, z-1/2'

loop_
_atom_site_label
_atom_site_type_symbol
_atom_site_fract_x
_atom_site_fract_y
_atom_site_fract_z
_atom_site_U_iso_or_equiv
_atom_site_adp_type
_atom_site_occupancy
_atom_site_site_symmetry_order
_atom_site_calc_flag
_atom_site_refinement_flags_posn
_atom_site_refinement_flags_adp
_atom_site_refinement_flags_occupancy
_atom_site_disorder_assembly
_atom_site_disorder_group
C1 C 0.8292(5) 0.2600(2) 0.5284(4) 0.0380(12) Uani 1 1 d . . . . .
Fe1 Fe 0.83560(7) 0.19423(3) 0.57801(6) 0.03506(19) Uani 1 1 d . . . . .
N1 N 0.7313(4) 0.28689(17) 0.4762(3) 0.0381(10) Uani 1 1 d . . . . .
C2 C 0.7597(5) 0.3299(2) 0.4431(4) 0.0371(12) Uani 1 1 d . . . . .
N2 N 0.9202(4) 0.28700(17) 0.5294(3) 0.0371(10) Uani 1 1 d . . . . .
C3 C 0.8786(5) 0.3299(2) 0.4758(4) 0.0373(12) Uani 1 1 d . . . . .
N3 N 0.7242(4) 0.15037(17) 0.3717(3) 0.0378(10) Uani 1 1 d . . . . .
C4 C 0.9372(5) 0.3682(2) 0.4564(4) 0.0410(13) Uani 1 1 d . . . . .
H4 H 1.0203 0.3686 0.4797 0.049 Uiso 1 1 calc R U . . .
N4 N 0.9137(4) 0.15152(17) 0.4266(4) 0.0392(11) Uani 1 1 d . . . . .
C5 C 0.8654(6) 0.4061(2) 0.4003(4) 0.0468(14) Uani 1 1 d . . . . .
H5 H 0.9012 0.4332 0.3851 0.056 Uiso 1 1 calc R U . . .
C6 C 0.7449(6) 0.4058(2) 0.3659(5) 0.0464(14) Uani 1 1 d . . . . .
H6 H 0.7000 0.4324 0.3272 0.056 Uiso 1 1 calc R U . . .
C7 C 0.6885(6) 0.3678(2) 0.3867(4) 0.0434(13) Uani 1 1 d . . . . .
H7 H 0.6055 0.3674 0.3638 0.052 Uiso 1 1 calc R U . . .
C8 C 0.6127(5) 0.2744(2) 0.4593(5) 0.0462(14) Uani 1 1 d . . . . .
H8A H 0.5795 0.3005 0.4841 0.069 Uiso 1 1 calc R U . . .
H8B H 0.6143 0.2446 0.4964 0.069 Uiso 1 1 calc R U . . .
H8C H 0.5639 0.2695 0.3861 0.069 Uiso 1 1 calc R U . . .
C9 C 1.0440(5) 0.2749(2) 0.5835(5) 0.0433(13) Uani 1 1 d . . . . .
H9A H 1.0786 0.2727 0.5348 0.065 Uiso 1 1 calc R U . . .
H9B H 1.0523 0.2438 0.6181 0.065 Uiso 1 1 calc R U . . .
H9C H 1.0847 0.2999 0.6342 0.065 Uiso 1 1 calc R U . . .
C10 C 0.8258(5) 0.1632(2) 0.4544(4) 0.0378(12) Uani 1 1 d . . . . .
C11 C 0.7481(5) 0.1324(2) 0.2929(4) 0.0380(12) Uani 1 1 d . . . . .
C12 C 0.8683(5) 0.1333(2) 0.3279(4) 0.0398(13) Uani 1 1 d . . . . .
C13 C 0.9225(6) 0.1194(2) 0.2665(5) 0.0453(14) Uani 1 1 d . . . . .
H13 H 1.0055 0.1207 0.2898 0.054 Uiso 1 1 calc R U . . .
C14 C 0.8474(6) 0.1034(2) 0.1690(5) 0.0464(14) Uani 1 1 d . . . . .
H14 H 0.8805 0.0934 0.1243 0.056 Uiso 1 1 calc R U . . .
C15 C 0.7264(6) 0.1015(2) 0.1346(4) 0.0451(14) Uani 1 1 d . . . . .
H15 H 0.6789 0.0898 0.0678 0.054 Uiso 1 1 calc R U . . .
C16 C 0.6730(6) 0.1165(2) 0.1958(4) 0.0429(13) Uani 1 1 d . . . . .
H16 H 0.5900 0.1159 0.1724 0.051 Uiso 1 1 calc R U . . .
C17 C 0.6075(5) 0.1577(2) 0.3623(5) 0.0449(14) Uani 1 1 d . . . . .
H17A H 0.6114 0.1682 0.4282 0.067 Uiso 1 1 calc R U . . .
H17B H 0.5631 0.1275 0.3416 0.067 Uiso 1 1 calc R U . . .
H17C H 0.5680 0.1825 0.3106 0.067 Uiso 1 1 calc R U . . .
C18 C 1.0383(5) 0.1559(2) 0.4916(5) 0.0483(15) Uani 1 1 d . . . . .
H18A H 1.0724 0.1802 0.4634 0.072 Uiso 1 1 calc R U . . .
H18B H 1.0768 0.1248 0.4953 0.072 Uiso 1 1 calc R U . . .
H18C H 1.0502 0.1656 0.5604 0.072 Uiso 1 1 calc R U . . .
C19 C 0.9221(7) 0.1964(3) 0.7404(5) 0.0561(15) Uani 1 1 d . U . . .
C20 C 0.9306(6) 0.1493(3) 0.7083(5) 0.0488(14) Uani 1 1 d . U . . .
C21 C 0.8146(6) 0.1317(2) 0.6550(4) 0.0482(14) Uani 1 1 d . U . . .
C22 C 0.7368(6) 0.1667(3) 0.6603(5) 0.0525(15) Uani 1 1 d . U . . .
C23 C 0.8018(7) 0.2071(3) 0.7085(5) 0.0591(16) Uani 1 1 d . U . . .
C24 C 1.0262(10) 0.2275(4) 0.8050(5) 0.109(4) Uani 1 1 d . U . . .
H24A H 1.0946 0.2181 0.7938 0.164 Uiso 1 1 calc R U . . .
H24B H 1.0442 0.2233 0.8774 0.164 Uiso 1 1 calc R U . . .
H24C H 1.0072 0.2614 0.7859 0.164 Uiso 1 1 calc R U . . .
C25 C 1.0374(8) 0.1193(4) 0.7312(7) 0.100(3) Uani 1 1 d . U . . .
H25A H 1.0293 0.1027 0.6689 0.149 Uiso 1 1 calc R U . . .
H25B H 1.0458 0.0955 0.7838 0.149 Uiso 1 1 calc R U . . .
H25C H 1.1072 0.1401 0.7559 0.149 Uiso 1 1 calc R U . . .
C26 C 0.7799(11) 0.0827(3) 0.6143(7) 0.102(3) Uani 1 1 d . U . . .
H26A H 0.7012 0.0836 0.5571 0.153 Uiso 1 1 calc R U . . .
H26B H 0.7790 0.0617 0.6682 0.153 Uiso 1 1 calc R U . . .
H26C H 0.8365 0.0703 0.5905 0.153 Uiso 1 1 calc R U . . .
C27 C 0.6071(7) 0.1613(5) 0.6219(7) 0.115(4) Uani 1 1 d . U . . .
H27A H 0.5689 0.1925 0.5968 0.173 Uiso 1 1 calc R U . . .
H27B H 0.5889 0.1502 0.6776 0.173 Uiso 1 1 calc R U . . .
H27C H 0.5780 0.1378 0.5661 0.173 Uiso 1 1 calc R U . . .
C28 C 0.7595(12) 0.2535(4) 0.7344(7) 0.114(4) Uani 1 1 d . U . . .
H28A H 0.7909 0.2807 0.7109 0.170 Uiso 1 1 calc R U . . .
H28B H 0.7868 0.2556 0.8086 0.170 Uiso 1 1 calc R U . . .
H28C H 0.6733 0.2544 0.7007 0.170 Uiso 1 1 calc R U . . .
I1 I 0.67147(4) 0.65852(2) 0.43877(3) 0.04639(13) Uani 1 1 d . . . . .
Fe2 Fe 0.67742(7) 0.60159(3) 0.29710(6) 0.0367(2) Uani 1 1 d . . . . .
I2 I 0.71054(4) 0.65963(2) 0.16652(3) 0.04286(13) Uani 1 1 d . . . . .
C29 C 0.7469(5) 0.5294(2) 0.3858(4) 0.0399(13) Uani 1 1 d . . . . .
C30 C 0.7734(5) 0.5321(2) 0.3000(4) 0.0401(13) Uani 1 1 d . . . . .
C31 C 0.6649(5) 0.5317(2) 0.2097(4) 0.0386(12) Uani 1 1 d . . . . .
C32 C 0.5724(5) 0.5302(2) 0.2410(4) 0.0391(12) Uani 1 1 d . . . . .
C33 C 0.6236(5) 0.5282(2) 0.3491(4) 0.0382(12) Uani 1 1 d . . . . .
C34 C 0.8320(5) 0.5277(2) 0.4964(4) 0.0463(14) Uani 1 1 d . . . . .
H34A H 0.9127 0.5282 0.5027 0.069 Uiso 1 1 calc R U . . .
H34B H 0.8194 0.4980 0.5271 0.069 Uiso 1 1 calc R U . . .
H34C H 0.8195 0.5556 0.5317 0.069 Uiso 1 1 calc R U . . .
C35 C 0.8932(5) 0.5338(2) 0.3030(5) 0.0465(14) Uani 1 1 d . . . . .
H35A H 0.9180 0.5011 0.2957 0.070 Uiso 1 1 calc R U . . .
H35B H 0.9490 0.5474 0.3684 0.070 Uiso 1 1 calc R U . . .
H35C H 0.8914 0.5539 0.2469 0.070 Uiso 1 1 calc R U . . .
C36 C 0.6478(6) 0.5313(2) 0.1011(4) 0.0441(14) Uani 1 1 d . . . . .
H36A H 0.5924 0.5568 0.0629 0.066 Uiso 1 1 calc R U . . .
H36B H 0.6162 0.5000 0.0703 0.066 Uiso 1 1 calc R U . . .
H36C H 0.7235 0.5369 0.0990 0.066 Uiso 1 1 calc R U . . .
C37 C 0.4440(5) 0.5243(2) 0.1690(5) 0.0483(14) Uani 1 1 d . . . . .
H37A H 0.3956 0.5347 0.2031 0.072 Uiso 1 1 calc R U . . .
H37B H 0.4276 0.4904 0.1493 0.072 Uiso 1 1 calc R U . . .
H37C H 0.4252 0.5439 0.1078 0.072 Uiso 1 1 calc R U . . .
C38 C 0.5610(6) 0.5228(2) 0.4158(5) 0.0479(14) Uani 1 1 d . . . . .
H38A H 0.5916 0.5466 0.4712 0.072 Uiso 1 1 calc R U . . .
H38B H 0.5740 0.4903 0.4448 0.072 Uiso 1 1 calc R U . . .
H38C H 0.4765 0.5281 0.3750 0.072 Uiso 1 1 calc R U . . .
C39 C 0.3289(6) 0.1844(3) 0.6234(5) 0.0562(18) Uani 1 1 d . . . . .
H39 H 0.3227 0.2003 0.5633 0.067 Uiso 1 1 calc R U . . .
C40 C 0.3267(5) 0.2106(3) 0.7029(5) 0.0519(16) Uani 1 1 d . . . . .
H40 H 0.3193 0.2447 0.6983 0.062 Uiso 1 1 calc R U . . .
C41 C 0.3354(5) 0.1865(3) 0.7910(5) 0.0508(16) Uani 1 1 d . . . . .
H41 H 0.3334 0.2044 0.8461 0.061 Uiso 1 1 calc R U . . .
C42 C 0.3468(6) 0.1374(3) 0.7983(5) 0.0543(16) Uani 1 1 d . . . . .
H42 H 0.3527 0.1212 0.8581 0.065 Uiso 1 1 calc R U . . .
C43 C 0.3494(6) 0.1114(3) 0.7172(5) 0.0588(18) Uani 1 1 d . . . . .
H43 H 0.3577 0.0773 0.7216 0.071 Uiso 1 1 calc R U . . .
C44 C 0.3401(6) 0.1351(3) 0.6307(5) 0.0581(18) Uani 1 1 d . . . . .
H44 H 0.3415 0.1173 0.5754 0.070 Uiso 1 1 calc R U . . .

loop_
_atom_site_aniso_label
_atom_site_aniso_U_11
_atom_site_aniso_U_22
_atom_site_aniso_U_33
_atom_site_aniso_U_23
_atom_site_aniso_U_13
_atom_site_aniso_U_12
C1 0.039(3) 0.045(3) 0.032(3) -0.006(2) 0.018(2) -0.002(2)
Fe1 0.0396(4) 0.0357(4) 0.0323(4) -0.0012(3) 0.0179(3) -0.0017(3)
N1 0.042(3) 0.041(3) 0.033(2) -0.002(2) 0.018(2) -0.002(2)
C2 0.048(3) 0.032(3) 0.036(3) 0.003(2) 0.022(2) 0.001(2)
N2 0.042(3) 0.038(3) 0.032(2) 0.0017(19) 0.017(2) -0.005(2)
C3 0.052(3) 0.032(3) 0.032(3) 0.002(2) 0.023(3) 0.004(2)
N3 0.039(3) 0.042(3) 0.035(2) -0.005(2) 0.018(2) -0.004(2)
C4 0.045(3) 0.044(3) 0.038(3) -0.004(3) 0.022(3) -0.009(3)
N4 0.041(3) 0.043(3) 0.039(3) -0.007(2) 0.023(2) -0.003(2)
C5 0.066(4) 0.039(3) 0.041(3) 0.001(3) 0.028(3) -0.002(3)
C6 0.059(4) 0.036(3) 0.041(3) 0.002(3) 0.019(3) 0.002(3)
C7 0.052(4) 0.040(3) 0.039(3) -0.001(3) 0.021(3) 0.000(3)
C8 0.039(3) 0.053(4) 0.047(3) 0.007(3) 0.019(3) 0.000(3)
C9 0.033(3) 0.049(4) 0.043(3) 0.004(3) 0.011(2) -0.002(2)
C10 0.041(3) 0.035(3) 0.041(3) 0.003(2) 0.022(3) 0.000(2)
C11 0.047(3) 0.037(3) 0.033(3) -0.005(2) 0.020(2) -0.003(2)
C12 0.049(3) 0.036(3) 0.039(3) -0.003(2) 0.023(3) 0.001(2)
C13 0.049(3) 0.046(4) 0.047(3) 0.000(3) 0.027(3) 0.005(3)
C14 0.061(4) 0.043(3) 0.045(3) -0.002(3) 0.031(3) 0.005(3)
C15 0.053(4) 0.048(4) 0.033(3) -0.006(3) 0.018(3) -0.001(3)
C16 0.050(3) 0.042(3) 0.042(3) -0.003(3) 0.026(3) -0.003(3)
C17 0.039(3) 0.056(4) 0.040(3) -0.009(3) 0.018(3) -0.006(3)
C18 0.044(3) 0.059(4) 0.044(3) -0.006(3) 0.020(3) 0.001(3)
C19 0.075(4) 0.059(4) 0.037(3) 0.000(3) 0.027(3) -0.018(3)
C20 0.049(3) 0.062(3) 0.036(3) 0.013(2) 0.019(2) 0.005(2)
C21 0.065(3) 0.046(3) 0.032(3) 0.005(2) 0.020(3) -0.007(2)
C22 0.047(3) 0.074(4) 0.042(3) 0.019(3) 0.024(3) 0.002(3)
C23 0.090(4) 0.055(4) 0.049(3) 0.007(3) 0.046(3) 0.009(3)
C24 0.147(7) 0.129(8) 0.031(3) -0.004(4) 0.018(4) -0.088(6)
C25 0.089(5) 0.140(8) 0.084(6) 0.067(6) 0.051(5) 0.058(5)
C26 0.181(10) 0.049(4) 0.057(5) 0.000(3) 0.033(5) -0.025(5)
C27 0.048(4) 0.222(12) 0.075(5) 0.077(6) 0.027(4) -0.003(5)
C28 0.215(11) 0.084(6) 0.082(6) 0.020(5) 0.102(7) 0.058(6)
I1 0.0599(3) 0.0461(3) 0.0385(2) -0.00605(16) 0.02619(19) -0.00604(18)
Fe2 0.0426(5) 0.0362(4) 0.0328(4) 0.0007(3) 0.0177(3) -0.0001(3)
I2 0.0522(2) 0.0430(2) 0.0370(2) 0.00201(15) 0.02270(18) -0.00388(16)
C29 0.043(3) 0.037(3) 0.038(3) 0.010(2) 0.017(2) 0.003(2)
C30 0.045(3) 0.037(3) 0.038(3) 0.007(2) 0.018(2) 0.003(2)
C31 0.047(3) 0.033(3) 0.038(3) -0.007(2) 0.020(3) 0.002(2)
C32 0.038(3) 0.039(3) 0.038(3) -0.003(2) 0.014(2) -0.001(2)
C33 0.043(3) 0.033(3) 0.042(3) 0.006(2) 0.022(3) -0.001(2)
C34 0.050(3) 0.050(4) 0.035(3) 0.005(3) 0.014(3) 0.004(3)
C35 0.042(3) 0.048(4) 0.047(3) 0.009(3) 0.016(3) 0.002(3)
C36 0.055(4) 0.044(3) 0.035(3) -0.001(3) 0.021(3) 0.004(3)
C37 0.053(4) 0.047(4) 0.047(3) -0.003(3) 0.024(3) 0.002(3)
C38 0.055(4) 0.044(4) 0.052(4) 0.004(3) 0.030(3) 0.003(3)
C39 0.045(4) 0.087(6) 0.038(3) 0.000(3) 0.020(3) -0.006(3)
C40 0.037(3) 0.067(5) 0.051(4) -0.002(3) 0.018(3) 0.000(3)
C41 0.042(3) 0.070(5) 0.046(3) -0.007(3) 0.024(3) -0.006(3)
C42 0.053(4) 0.065(5) 0.052(4) -0.006(3) 0.031(3) -0.003(3)
C43 0.054(4) 0.064(5) 0.064(4) -0.015(4) 0.031(3) -0.009(3)
C44 0.049(4) 0.083(6) 0.047(4) -0.011(4) 0.026(3) 0.000(3)

loop_
_atom_type_symbol
_atom_type_description
_atom_type_scat_dispersion_real
_atom_type_scat_dispersion_imag
_atom_type_scat_source
C C 0.0033 0.0016 'International Tables Vol C Tables 4.2.6.8 and 6.1.1.4'
H H 0.0000 0.0000 'International Tables Vol C Tables 4.2.6.8 and 6.1.1.4'
Fe Fe 0.3463 0.8444 'International Tables Vol C Tables 4.2.6.8 and 6.1.1.4'
I I -0.4742 1.8119 'International Tables Vol C Tables 4.2.6.8 and 6.1.1.4'
N N 0.0061 0.0033 'International Tables Vol C Tables 4.2.6.8 and 6.1.1.4'

loop_
_exptl_crystal_face_index_h
_exptl_crystal_face_index_k
_exptl_crystal_face_index_l
_exptl_crystal_face_perp_dist
8 2 -3 0.0480
-8 1 -2 0.0430
-1 -3 5 0.0860
1 3 -5 0.1030
0 1 0 0.0180
0 -1 0 0.0190

loop_
_geom_angle_atom_site_label_1
_geom_angle_atom_site_label_2
_geom_angle_atom_site_label_3
_geom_angle
_geom_angle_site_symmetry_1
_geom_angle_site_symmetry_3
_geom_angle_publ_flag
N1 C1 Fe1 127.1(4) . . ?
N1 C1 N2 105.0(5) . . ?
N2 C1 Fe1 127.6(4) . . ?
C1 Fe1 C19 107.6(2) . . ?
C1 Fe1 C20 141.9(3) . . ?
C1 Fe1 C21 162.9(2) . . ?
C1 Fe1 C22 125.6(3) . . ?
C1 Fe1 C23 100.3(3) . . ?
C10 Fe1 C1 95.6(2) . . ?
C10 Fe1 C19 146.3(3) . . ?
C10 Fe1 C20 110.1(3) . . ?
C10 Fe1 C21 98.6(2) . . ?
C10 Fe1 C22 121.4(3) . . ?
C10 Fe1 C23 158.6(3) . . ?
C19 Fe1 C20 38.5(3) . . ?
C19 Fe1 C21 64.2(2) . . ?
C19 Fe1 C22 63.1(3) . . ?
C19 Fe1 C23 38.6(3) . . ?
C20 Fe1 C22 63.3(2) . . ?
C21 Fe1 C20 38.4(2) . . ?
C21 Fe1 C22 37.7(3) . . ?
C23 Fe1 C20 64.3(3) . . ?
C23 Fe1 C21 63.7(3) . . ?
C23 Fe1 C22 37.2(3) . . ?
C1 N1 C2 111.0(5) . . ?
C1 N1 C8 125.7(5) . . ?
C2 N1 C8 123.3(5) . . ?
N1 C2 C7 130.9(5) . . ?
C3 C2 N1 106.8(5) . . ?
C3 C2 C7 122.3(5) . . ?
C1 N2 C3 110.7(5) . . ?
C1 N2 C9 125.4(5) . . ?
C3 N2 C9 123.8(5) . . ?
C2 C3 N2 106.5(5) . . ?
C2 C3 C4 122.0(5) . . ?
C4 C3 N2 131.4(5) . . ?
C10 N3 C11 111.1(5) . . ?
C10 N3 C17 125.3(5) . . ?
C11 N3 C17 123.4(5) . . ?
C3 C4 H4 122.4 . . ?
C3 C4 C5 115.3(6) . . ?
C5 C4 H4 122.4 . . ?
C10 N4 C12 111.4(5) . . ?
C10 N4 C18 125.1(5) . . ?
C12 N4 C18 123.5(5) . . ?
C4 C5 H5 118.6 . . ?
C6 C5 C4 122.8(6) . . ?
C6 C5 H5 118.6 . . ?
C5 C6 H6 119.5 . . ?
C7 C6 C5 121.1(6) . . ?
C7 C6 H6 119.5 . . ?
C2 C7 H7 121.8 . . ?
C6 C7 C2 116.5(6) . . ?
C6 C7 H7 121.8 . . ?
N1 C8 H8A 109.5 . . ?
N1 C8 H8B 109.5 . . ?
N1 C8 H8C 109.5 . . ?
H8A C8 H8B 109.5 . . ?
H8A C8 H8C 109.5 . . ?
H8B C8 H8C 109.5 . . ?
N2 C9 H9A 109.5 . . ?
N2 C9 H9B 109.5 . . ?
N2 C9 H9C 109.5 . . ?
H9A C9 H9B 109.5 . . ?
H9A C9 H9C 109.5 . . ?
H9B C9 H9C 109.5 . . ?
N3 C10 Fe1 125.9(4) . . ?
N3 C10 N4 104.3(5) . . ?
N4 C10 Fe1 129.7(4) . . ?
C12 C11 N3 106.5(5) . . ?
C12 C11 C16 122.7(5) . . ?
C16 C11 N3 130.7(5) . . ?
N4 C12 C13 131.7(6) . . ?
C11 C12 N4 106.6(5) . . ?
C11 C12 C13 121.7(5) . . ?
C12 C13 H13 122.1 . . ?
C12 C13 C14 115.8(6) . . ?
C14 C13 H13 122.1 . . ?
C13 C14 H14 118.8 . . ?
C15 C14 C13 122.4(5) . . ?
C15 C14 H14 118.8 . . ?
C14 C15 H15 119.3 . . ?
C14 C15 C16 121.4(6) . . ?
C16 C15 H15 119.3 . . ?
C11 C16 C15 116.0(6) . . ?
C11 C16 H16 122.0 . . ?
C15 C16 H16 122.0 . . ?
N3 C17 H17A 109.5 . . ?
N3 C17 H17B 109.5 . . ?
N3 C17 H17C 109.5 . . ?
H17A C17 H17B 109.5 . . ?
H17A C17 H17C 109.5 . . ?
H17B C17 H17C 109.5 . . ?
N4 C18 H18A 109.5 . . ?
N4 C18 H18B 109.5 . . ?
N4 C18 H18C 109.5 . . ?
H18A C18 H18B 109.5 . . ?
H18A C18 H18C 109.5 . . ?
H18B C18 H18C 109.5 . . ?
C20 C19 Fe1 71.5(4) . . ?
C20 C19 C23 108.0(6) . . ?
C20 C19 C24 124.6(8) . . ?
C23 C19 Fe1 71.3(4) . . ?
C23 C19 C24 127.2(8) . . ?
C24 C19 Fe1 126.5(5) . . ?
C19 C20 Fe1 70.0(4) . . ?
C19 C20 C21 107.1(6) . . ?
C19 C20 C25 129.3(8) . . ?
C21 C20 Fe1 70.6(3) . . ?
C21 C20 C25 123.3(8) . . ?
C25 C20 Fe1 128.7(5) . . ?
C20 C21 Fe1 70.9(4) . . ?
C20 C21 C26 126.6(8) . . ?
C22 C21 Fe1 73.4(4) . . ?
C22 C21 C20 108.2(6) . . ?
C22 C21 C26 124.6(8) . . ?
C26 C21 Fe1 128.4(5) . . ?
C21 C22 Fe1 68.8(3) . . ?
C21 C22 C27 126.1(8) . . ?
C23 C22 Fe1 69.1(4) . . ?
C23 C22 C21 108.2(6) . . ?
C23 C22 C27 125.7(8) . . ?
C27 C22 Fe1 128.2(5) . . ?
C19 C23 Fe1 70.1(4) . . ?
C19 C23 C28 122.9(8) . . ?
C22 C23 Fe1 73.8(4) . . ?
C22 C23 C19 108.2(6) . . ?
C22 C23 C28 128.6(8) . . ?
C28 C23 Fe1 126.3(5) . . ?
C19 C24 H24A 109.5 . . ?
C19 C24 H24B 109.5 . . ?
C19 C24 H24C 109.5 . . ?
H24A C24 H24B 109.5 . . ?
H24A C24 H24C 109.5 . . ?
H24B C24 H24C 109.5 . . ?
C20 C25 H25A 109.5 . . ?
C20 C25 H25B 109.5 . . ?
C20 C25 H25C 109.5 . . ?
H25A C25 H25B 109.5 . . ?
H25A C25 H25C 109.5 . . ?
H25B C25 H25C 109.5 . . ?
C21 C26 H26A 109.5 . . ?
C21 C26 H26B 109.5 . . ?
C21 C26 H26C 109.5 . . ?
H26A C26 H26B 109.5 . . ?
H26A C26 H26C 109.5 . . ?
H26B C26 H26C 109.5 . . ?
C22 C27 H27A 109.5 . . ?
C22 C27 H27B 109.5 . . ?
C22 C27 H27C 109.5 . . ?
H27A C27 H27B 109.5 . . ?
H27A C27 H27C 109.5 . . ?
H27B C27 H27C 109.5 . . ?
C23 C28 H28A 109.5 . . ?
C23 C28 H28B 109.5 . . ?
C23 C28 H28C 109.5 . . ?
H28A C28 H28B 109.5 . . ?
H28A C28 H28C 109.5 . . ?
H28B C28 H28C 109.5 . . ?
I1 Fe2 I2 105.10(3) . . ?
C29 Fe2 I1 102.48(15) . . ?
C29 Fe2 I2 140.95(14) . . ?
C29 Fe2 C33 34.8(2) . . ?
C30 Fe2 I1 134.02(15) . . ?
C30 Fe2 I2 106.41(14) . . ?
C30 Fe2 C29 36.0(2) . . ?
C30 Fe2 C31 36.5(2) . . ?
C30 Fe2 C32 60.0(2) . . ?
C30 Fe2 C33 59.1(2) . . ?
C31 Fe2 I1 158.29(15) . . ?
C31 Fe2 I2 96.52(15) . . ?
C31 Fe2 C29 59.8(2) . . ?
C31 Fe2 C32 35.9(2) . . ?
C31 Fe2 C33 59.1(2) . . ?
C32 Fe2 I1 125.71(14) . . ?
C32 Fe2 I2 120.59(14) . . ?
C32 Fe2 C29 58.9(2) . . ?
C32 Fe2 C33 35.04(19) . . ?
C33 Fe2 I1 99.19(14) . . ?
C33 Fe2 I2 154.64(14) . . ?
C30 C29 Fe2 69.3(3) . . ?
C30 C29 C34 127.6(5) . . ?
C33 C29 Fe2 73.9(3) . . ?
C33 C29 C30 107.9(5) . . ?
C33 C29 C34 124.5(5) . . ?
C34 C29 Fe2 122.8(4) . . ?
C29 C30 Fe2 74.7(3) . . ?
C29 C30 C31 108.0(5) . . ?
C29 C30 C35 126.3(5) . . ?
C31 C30 Fe2 72.4(3) . . ?
C31 C30 C35 125.7(5) . . ?
C35 C30 Fe2 119.9(4) . . ?
C30 C31 Fe2 71.1(3) . . ?
C30 C31 C36 127.7(5) . . ?
C32 C31 Fe2 73.6(3) . . ?
C32 C31 C30 107.4(5) . . ?
C32 C31 C36 124.9(5) . . ?
C36 C31 Fe2 122.4(4) . . ?
C31 C32 Fe2 70.5(3) . . ?
C31 C32 C37 124.3(5) . . ?
C33 C32 Fe2 74.2(3) . . ?
C33 C32 C31 108.2(5) . . ?
C33 C32 C37 127.0(5) . . ?
C37 C32 Fe2 127.8(4) . . ?
C29 C33 Fe2 71.3(3) . . ?
C29 C33 C32 108.6(5) . . ?
C29 C33 C38 124.1(5) . . ?
C32 C33 Fe2 70.8(3) . . ?
C32 C33 C38 127.3(5) . . ?
C38 C33 Fe2 126.5(4) . . ?
C29 C34 H34A 109.5 . . ?
C29 C34 H34B 109.5 . . ?
C29 C34 H34C 109.5 . . ?
H34A C34 H34B 109.5 . . ?
H34A C34 H34C 109.5 . . ?
H34B C34 H34C 109.5 . . ?
C30 C35 H35A 109.5 . . ?
C30 C35 H35B 109.5 . . ?
C30 C35 H35C 109.5 . . ?
H35A C35 H35B 109.5 . . ?
H35A C35 H35C 109.5 . . ?
H35B C35 H35C 109.5 . . ?
C31 C36 H36A 109.5 . . ?
C31 C36 H36B 109.5 . . ?
C31 C36 H36C 109.5 . . ?
H36A C36 H36B 109.5 . . ?
H36A C36 H36C 109.5 . . ?
H36B C36 H36C 109.5 . . ?
C32 C37 H37A 109.5 . . ?
C32 C37 H37B 109.5 . . ?
C32 C37 H37C 109.5 . . ?
H37A C37 H37B 109.5 . . ?
H37A C37 H37C 109.5 . . ?
H37B C37 H37C 109.5 . . ?
C33 C38 H38A 109.5 . . ?
C33 C38 H38B 109.5 . . ?
C33 C38 H38C 109.5 . . ?
H38A C38 H38B 109.5 . . ?
H38A C38 H38C 109.5 . . ?
H38B C38 H38C 109.5 . . ?
C40 C39 H39 119.9 . . ?
C44 C39 H39 119.9 . . ?
C44 C39 C40 120.1(7) . . ?
C39 C40 H40 120.4 . . ?
C39 C40 C41 119.2(7) . . ?
C41 C40 H40 120.4 . . ?
C40 C41 H41 119.7 . . ?
C42 C41 C40 120.6(6) . . ?
C42 C41 H41 119.7 . . ?
C41 C42 H42 120.3 . . ?
C41 C42 C43 119.4(7) . . ?
C43 C42 H42 120.3 . . ?
C42 C43 H43 120.1 . . ?
C44 C43 C42 119.8(7) . . ?
C44 C43 H43 120.1 . . ?
C39 C44 C43 120.8(7) . . ?
C39 C44 H44 119.6 . . ?
C43 C44 H44 119.6 . . ?

loop_
_geom_bond_atom_site_label_1
_geom_bond_atom_site_label_2
_geom_bond_distance
_geom_bond_site_symmetry_2
_geom_bond_publ_flag
C1 Fe1 1.950(6) . ?
C1 N1 1.359(7) . ?
C1 N2 1.364(7) . ?
Fe1 C10 1.944(6) . ?
Fe1 C19 2.127(6) . ?
Fe1 C20 2.146(6) . ?
Fe1 C21 2.142(6) . ?
Fe1 C22 2.201(6) . ?
Fe1 C23 2.142(6) . ?
N1 C2 1.390(7) . ?
N1 C8 1.448(7) . ?
C2 C3 1.362(8) . ?
C2 C7 1.395(8) . ?
N2 C3 1.395(7) . ?
N2 C9 1.450(7) . ?
C3 C4 1.390(8) . ?
N3 C10 1.370(7) . ?
N3 C11 1.394(7) . ?
N3 C17 1.431(7) . ?
C4 H4 0.9500 . ?
C4 C5 1.396(9) . ?
N4 C10 1.372(7) . ?
N4 C12 1.387(7) . ?
N4 C18 1.444(8) . ?
C5 H5 0.9500 . ?
C5 C6 1.377(9) . ?
C6 H6 0.9500 . ?
C6 C7 1.377(8) . ?
C7 H7 0.9500 . ?
C8 H8A 0.9800 . ?
C8 H8B 0.9800 . ?
C8 H8C 0.9800 . ?
C9 H9A 0.9800 . ?
C9 H9B 0.9800 . ?
C9 H9C 0.9800 . ?
C11 C12 1.373(8) . ?
C11 C16 1.386(8) . ?
C12 C13 1.390(8) . ?
C13 H13 0.9500 . ?
C13 C14 1.392(9) . ?
C14 H14 0.9500 . ?
C14 C15 1.385(9) . ?
C15 H15 0.9500 . ?
C15 C16 1.388(8) . ?
C16 H16 0.9500 . ?
C17 H17A 0.9800 . ?
C17 H17B 0.9800 . ?
C17 H17C 0.9800 . ?
C18 H18A 0.9800 . ?
C18 H18B 0.9800 . ?
C18 H18C 0.9800 . ?
C19 C20 1.408(10) . ?
C19 C23 1.411(10) . ?
C19 C24 1.510(10) . ?
C20 C21 1.412(9) . ?
C20 C25 1.492(10) . ?
C21 C22 1.405(10) . ?
C21 C26 1.471(10) . ?
C22 C23 1.386(10) . ?
C22 C27 1.488(10) . ?
C23 C28 1.504(11) . ?
C24 H24A 0.9800 . ?
C24 H24B 0.9800 . ?
C24 H24C 0.9800 . ?
C25 H25A 0.9800 . ?
C25 H25B 0.9800 . ?
C25 H25C 0.9800 . ?
C26 H26A 0.9800 . ?
C26 H26B 0.9800 . ?
C26 H26C 0.9800 . ?
C27 H27A 0.9800 . ?
C27 H27B 0.9800 . ?
C27 H27C 0.9800 . ?
C28 H28A 0.9800 . ?
C28 H28B 0.9800 . ?
C28 H28C 0.9800 . ?
I1 Fe2 2.6193(9) . ?
Fe2 I2 2.6539(9) . ?
Fe2 C29 2.337(6) . ?
Fe2 C30 2.268(6) . ?
Fe2 C31 2.285(5) . ?
Fe2 C32 2.326(6) . ?
Fe2 C33 2.370(5) . ?
C29 C30 1.424(8) . ?
C29 C33 1.408(8) . ?
C29 C34 1.495(8) . ?
C30 C31 1.427(8) . ?
C30 C35 1.492(8) . ?
C31 C32 1.422(8) . ?
C31 C36 1.495(8) . ?
C32 C33 1.414(8) . ?
C32 C37 1.508(8) . ?
C33 C38 1.497(8) . ?
C34 H34A 0.9800 . ?
C34 H34B 0.9800 . ?
C34 H34C 0.9800 . ?
C35 H35A 0.9800 . ?
C35 H35B 0.9800 . ?
C35 H35C 0.9800 . ?
C36 H36A 0.9800 . ?
C36 H36B 0.9800 . ?
C36 H36C 0.9800 . ?
C37 H37A 0.9800 . ?
C37 H37B 0.9800 . ?
C37 H37C 0.9800 . ?
C38 H38A 0.9800 . ?
C38 H38B 0.9800 . ?
C38 H38C 0.9800 . ?
C39 H39 0.9500 . ?
C39 C40 1.375(9) . ?
C39 C44 1.373(11) . ?
C40 H40 0.9500 . ?
C40 C41 1.405(9) . ?
C41 H41 0.9500 . ?
C41 C42 1.370(10) . ?
C42 H42 0.9500 . ?
C42 C43 1.393(9) . ?
C43 H43 0.9500 . ?
C43 C44 1.377(10) . ?
C44 H44 0.9500 . ?

loop_
_geom_torsion_atom_site_label_1
_geom_torsion_atom_site_label_2
_geom_torsion_atom_site_label_3
_geom_torsion_atom_site_label_4
_geom_torsion
_geom_torsion_site_symmetry_1
_geom_torsion_site_symmetry_2
_geom_torsion_site_symmetry_3
_geom_torsion_site_symmetry_4
_geom_torsion_publ_flag
C1 N1 C2 C3 -0.1(6) . . . . ?
C1 N1 C2 C7 179.2(6) . . . . ?
C1 N2 C3 C2 1.5(6) . . . . ?
C1 N2 C3 C4 179.9(6) . . . . ?
Fe1 C1 N1 C2 -173.1(4) . . . . ?
Fe1 C1 N1 C8 9.2(8) . . . . ?
Fe1 C1 N2 C3 172.5(4) . . . . ?
Fe1 C1 N2 C9 -11.1(8) . . . . ?
Fe1 C19 C20 C21 -61.2(4) . . . . ?
Fe1 C19 C20 C25 124.3(7) . . . . ?
Fe1 C19 C23 C22 64.4(4) . . . . ?
Fe1 C19 C23 C28 -121.0(7) . . . . ?
Fe1 C20 C21 C22 -64.5(4) . . . . ?
Fe1 C20 C21 C26 124.2(7) . . . . ?
Fe1 C21 C22 C23 -58.0(4) . . . . ?
Fe1 C21 C22 C27 122.6(7) . . . . ?
Fe1 C22 C23 C19 -62.0(4) . . . . ?
Fe1 C22 C23 C28 123.7(7) . . . . ?
N1 C1 N2 C3 -1.5(6) . . . . ?
N1 C1 N2 C9 174.9(5) . . . . ?
N1 C2 C3 N2 -0.8(6) . . . . ?
N1 C2 C3 C4 -179.4(5) . . . . ?
N1 C2 C7 C6 -179.7(6) . . . . ?
C2 C3 C4 C5 -0.8(8) . . . . ?
N2 C1 N1 C2 1.0(6) . . . . ?
N2 C1 N1 C8 -176.7(5) . . . . ?
N2 C3 C4 C5 -179.0(5) . . . . ?
C3 C2 C7 C6 -0.5(8) . . . . ?
C3 C4 C5 C6 -0.2(8) . . . . ?
N3 C11 C12 N4 0.2(6) . . . . ?
N3 C11 C12 C13 -177.6(5) . . . . ?
N3 C11 C16 C15 178.8(6) . . . . ?
C4 C5 C6 C7 0.8(9) . . . . ?
N4 C12 C13 C14 -178.8(6) . . . . ?
C5 C6 C7 C2 -0.5(9) . . . . ?
C7 C2 C3 N2 179.8(5) . . . . ?
C7 C2 C3 C4 1.2(9) . . . . ?
C8 N1 C2 C3 177.7(5) . . . . ?
C8 N1 C2 C7 -3.0(9) . . . . ?
C9 N2 C3 C2 -175.0(5) . . . . ?
C9 N2 C3 C4 3.4(9) . . . . ?
C10 N3 C11 C12 1.0(6) . . . . ?
C10 N3 C11 C16 -178.2(6) . . . . ?
C10 N4 C12 C11 -1.4(7) . . . . ?
C10 N4 C12 C13 176.1(6) . . . . ?
C11 N3 C10 Fe1 175.3(4) . . . . ?
C11 N3 C10 N4 -1.8(6) . . . . ?
C11 C12 C13 C14 -1.6(9) . . . . ?
C12 N4 C10 Fe1 -174.9(4) . . . . ?
C12 N4 C10 N3 1.9(6) . . . . ?
C12 C11 C16 C15 -0.3(9) . . . . ?
C12 C13 C14 C15 0.2(9) . . . . ?
C13 C14 C15 C16 1.2(10) . . . . ?
C14 C15 C16 C11 -1.1(9) . . . . ?
C16 C11 C12 N4 179.5(5) . . . . ?
C16 C11 C12 C13 1.7(9) . . . . ?
C17 N3 C10 Fe1 0.1(8) . . . . ?
C17 N3 C10 N4 -176.9(5) . . . . ?
C17 N3 C11 C12 176.2(5) . . . . ?
C17 N3 C11 C16 -2.9(10) . . . . ?
C18 N4 C10 Fe1 6.9(9) . . . . ?
C18 N4 C10 N3 -176.3(5) . . . . ?
C18 N4 C12 C11 176.8(5) . . . . ?
C18 N4 C12 C13 -5.7(10) . . . . ?
C19 C20 C21 Fe1 60.8(4) . . . . ?
C19 C20 C21 C22 -3.6(7) . . . . ?
C19 C20 C21 C26 -174.9(7) . . . . ?
C20 C19 C23 Fe1 -62.4(4) . . . . ?
C20 C19 C23 C22 2.0(7) . . . . ?
C20 C19 C23 C28 176.6(6) . . . . ?
C20 C21 C22 Fe1 62.8(4) . . . . ?
C20 C21 C22 C23 4.9(7) . . . . ?
C20 C21 C22 C27 -174.6(6) . . . . ?
C21 C22 C23 Fe1 57.8(4) . . . . ?
C21 C22 C23 C19 -4.2(7) . . . . ?
C21 C22 C23 C28 -178.4(7) . . . . ?
C23 C19 C20 Fe1 62.3(4) . . . . ?
C23 C19 C20 C21 1.1(7) . . . . ?
C23 C19 C20 C25 -173.5(7) . . . . ?
C24 C19 C20 Fe1 -122.1(6) . . . . ?
C24 C19 C20 C21 176.6(6) . . . . ?
C24 C19 C20 C25 2.1(11) . . . . ?
C24 C19 C23 Fe1 122.1(7) . . . . ?
C24 C19 C23 C22 -173.5(6) . . . . ?
C24 C19 C23 C28 1.1(11) . . . . ?
C25 C20 C21 Fe1 -124.2(6) . . . . ?
C25 C20 C21 C22 171.3(6) . . . . ?
C25 C20 C21 C26 0.0(10) . . . . ?
C26 C21 C22 Fe1 -125.6(7) . . . . ?
C26 C21 C22 C23 176.4(6) . . . . ?
C26 C21 C22 C27 -3.1(10) . . . . ?
C27 C22 C23 Fe1 -122.7(6) . . . . ?
C27 C22 C23 C19 175.2(6) . . . . ?
C27 C22 C23 C28 1.0(11) . . . . ?
Fe2 C29 C30 C31 -65.3(4) . . . . ?
Fe2 C29 C30 C35 116.1(6) . . . . ?
Fe2 C29 C33 C32 61.3(4) . . . . ?
Fe2 C29 C33 C38 -121.9(6) . . . . ?
Fe2 C30 C31 C32 -65.2(4) . . . . ?
Fe2 C30 C31 C36 116.8(6) . . . . ?
Fe2 C31 C32 C33 -65.1(4) . . . . ?
Fe2 C31 C32 C37 123.0(6) . . . . ?
Fe2 C32 C33 C29 -61.6(4) . . . . ?
Fe2 C32 C33 C38 121.7(6) . . . . ?
C29 C30 C31 Fe2 66.8(4) . . . . ?
C29 C30 C31 C32 1.6(7) . . . . ?
C29 C30 C31 C36 -176.5(6) . . . . ?
C30 C29 C33 Fe2 -61.4(4) . . . . ?
C30 C29 C33 C32 -0.1(7) . . . . ?
C30 C29 C33 C38 176.7(5) . . . . ?
C30 C31 C32 Fe2 63.5(4) . . . . ?
C30 C31 C32 C33 -1.7(7) . . . . ?
C30 C31 C32 C37 -173.5(5) . . . . ?
C31 C32 C33 Fe2 62.7(4) . . . . ?
C31 C32 C33 C29 1.1(7) . . . . ?
C31 C32 C33 C38 -175.6(6) . . . . ?
C33 C29 C30 Fe2 64.3(4) . . . . ?
C33 C29 C30 C31 -0.9(7) . . . . ?
C33 C29 C30 C35 -179.6(6) . . . . ?
C34 C29 C30 Fe2 -116.2(6) . . . . ?
C34 C29 C30 C31 178.6(6) . . . . ?
C34 C29 C30 C35 -0.1(10) . . . . ?
C34 C29 C33 Fe2 119.1(6) . . . . ?
C34 C29 C33 C32 -179.6(6) . . . . ?
C34 C29 C33 C38 -2.8(9) . . . . ?
C35 C30 C31 Fe2 -114.6(6) . . . . ?
C35 C30 C31 C32 -179.8(6) . . . . ?
C35 C30 C31 C36 2.2(10) . . . . ?
C36 C31 C32 Fe2 -118.4(6) . . . . ?
C36 C31 C32 C33 176.5(5) . . . . ?
C36 C31 C32 C37 4.6(9) . . . . ?
C37 C32 C33 Fe2 -125.7(6) . . . . ?
C37 C32 C33 C29 172.7(6) . . . . ?
C37 C32 C33 C38 -4.0(10) . . . . ?
C39 C40 C41 C42 0.4(9) . . . . ?
C40 C39 C44 C43 -0.1(10) . . . . ?
C40 C41 C42 C43 -0.1(10) . . . . ?
C41 C42 C43 C44 -0.3(10) . . . . ?
C42 C43 C44 C39 0.4(10) . . . . ?
C44 C39 C40 C41 -0.3(9) . . . . ?

loop_
_smtbx_masks_void_nr
_smtbx_masks_void_average_x
_smtbx_masks_void_average_y
_smtbx_masks_void_average_z
_smtbx_masks_void_volume
_smtbx_masks_void_count_electrons
_smtbx_masks_void_content
1 0.000 0.000 0.500 215.7 40.0 ?
2 0.000 0.500 0.000 215.7 40.0 ?
